data_7701915
loop_
_publ_author_name
'Sun, Ai-Huan'
'Wei, Qi'
'Fu, Ai-Ping'
'Han, Song-De'
'Li, Jin-Hua'
'Wang, Guo-Ming'

_publ_section_title
;
 Syntheses, structures and efficient visible light-driven photocatalytic
 properties of layered cuprous halides based on two types of building
 units.
;
_journal_issue 20
_journal_name_full 'Dalton transactions (Cambridge, England : 2003)'
_journal_page_first 6965
_journal_page_last 6972
_journal_paper_doi 10.1039/c7dt04733a
_journal_volume 47
_journal_year 2018
_chemical_formula_sum 'C24 H27 Cu5 I8 N6'
_chemical_formula_weight 1732.41
_space_group_crystal_system monoclinic
_space_group_IT_number 14
_space_group_name_Hall '-P 2yn'
_space_group_name_H-M_alt 'P 1 21/n 1'
_symmetry_space_group_name_Hall '-P 2yn'
_symmetry_space_group_name_H-M 'P 1 21/n 1'
_atom_sites_solution_hydrogens geom
_audit_creation_method SHELXL-2016/6
_audit_update_record
;
2018-04-05 deposited with the CCDC.
2018-05-04 downloaded from the CCDC.
;
_cell_angle_alpha 90
_cell_angle_beta 99.471(6)
_cell_angle_gamma 90
_cell_formula_units_Z 4
_cell_length_a 14.3494(10)
_cell_length_b 15.0427(10)
_cell_length_c 17.7803(12)
_cell_measurement_reflns_used 4322
_cell_measurement_temperature 293(2)
_cell_measurement_theta_max 26.6240
_cell_measurement_theta_min 2.7170
_cell_volume 3785.6(5)
_computing_cell_refinement 'CrysAlisPro 1.171.39.16b (Rigaku OD, 2015)'
_computing_data_collection 'CrysAlisPro 1.171.39.16b (Rigaku OD, 2015)'
_computing_data_reduction 'CrysAlisPro 1.171.39.16b (Rigaku OD, 2015)'
_computing_molecular_graphics 'DIAMOND (Brandenburg, 1999)'
_computing_publication_material 'SHELXL-2016/6 (Sheldrick, 2016)'
_computing_structure_refinement 'SHELXL-2016/6 (Sheldrick, 2016)'
_computing_structure_solution 'SHELXL-2016/6 (Sheldrick, 2016)'
_diffrn_ambient_temperature 293(2)
_diffrn_measured_fraction_theta_full 0.999
_diffrn_measured_fraction_theta_max 0.999
_diffrn_measurement_device_type 'XtaLAB Mini (ROW)'
_diffrn_radiation_type MoK\a
_diffrn_radiation_wavelength 0.71073
_diffrn_reflns_av_R_equivalents 0.0312
_diffrn_reflns_av_unetI/netI 0.0539
_diffrn_reflns_Laue_measured_fraction_full 0.999
_diffrn_reflns_Laue_measured_fraction_max 0.999
_diffrn_reflns_limit_h_max 17
_diffrn_reflns_limit_h_min -13
_diffrn_reflns_limit_k_max 16
_diffrn_reflns_limit_k_min -17
_diffrn_reflns_limit_l_max 15
_diffrn_reflns_limit_l_min -21
_diffrn_reflns_number 12812
_diffrn_reflns_point_group_measured_fraction_full 0.999
_diffrn_reflns_point_group_measured_fraction_max 0.999
_diffrn_reflns_theta_full 25.010
_diffrn_reflns_theta_max 25.010
_diffrn_reflns_theta_min 2.689
_exptl_absorpt_coefficient_mu 9.314
_exptl_absorpt_correction_T_max 0.359
_exptl_absorpt_correction_T_min 0.204
_exptl_absorpt_correction_type multi-scan
_exptl_absorpt_process_details
;
CrysAlisPro 1.171.39.16b (Rigaku Oxford Diffraction, 2015)
Empirical absorption correction using spherical harmonics,
 implemented in SCALE3 ABSPACK scaling algorithm.
;
_exptl_crystal_colour black
_exptl_crystal_density_diffrn 3.040
_exptl_crystal_description block
_exptl_crystal_F_000 3128
_exptl_crystal_size_max 0.18
_exptl_crystal_size_mid 0.16
_exptl_crystal_size_min 0.11
_refine_diff_density_max 2.007
_refine_diff_density_min -1.402
_refine_diff_density_rms 0.184
_refine_ls_extinction_method none
_refine_ls_goodness_of_fit_ref 1.055
_refine_ls_hydrogen_treatment constr
_refine_ls_matrix_type full
_refine_ls_number_parameters 379
_refine_ls_number_reflns 6670
_refine_ls_number_restraints 2
_refine_ls_restrained_S_all 1.055
_refine_ls_R_factor_all 0.0634
_refine_ls_R_factor_gt 0.0414
_refine_ls_shift/su_max 0.000
_refine_ls_shift/su_mean 0.000
_refine_ls_structure_factor_coef Fsqd
_refine_ls_weighting_details 'w=1/[\s^2^(Fo^2^)+(0.0446P)^2^] where P=(Fo^2^+2Fc^2^)/3'
_refine_ls_weighting_scheme calc
_refine_ls_wR_factor_gt 0.0995
_refine_ls_wR_factor_ref 0.1092
_reflns_Friedel_coverage 0.000
_reflns_number_gt 5002
_reflns_number_total 6670
_reflns_threshold_expression 'I > 2\s(I)'
_cod_data_source_file c7dt04733a2.cif
_cod_data_source_block 1_CCDC1
_cod_original_cell_volume 3785.6(4)
_cod_database_code 7701915
_shelx_shelxl_version_number 2016/6
_shelx_space_group_comment
;
The symmetry employed for this shelxl refinement is uniquely defined
by the following loop, which should always be used as a source of
symmetry information in preference to the above space-group names.
They are only intended as comments.
;

loop_
_space_group_symop_operation_xyz
'x, y, z'
'-x+1/2, y+1/2, -z+1/2'
'-x, -y, -z'
'x-1/2, -y-1/2, z-1/2'

loop_
_atom_site_label
_atom_site_type_symbol
_atom_site_fract_x
_atom_site_fract_y
_atom_site_fract_z
_atom_site_U_iso_or_equiv
_atom_site_adp_type
_atom_site_occupancy
_atom_site_site_symmetry_order
_atom_site_calc_flag
_atom_site_refinement_flags_posn
_atom_site_refinement_flags_adp
C1 C 0.3550(7) 0.4248(6) 1.1452(6) 0.043(2) Uani 1 1 d . .
H1 H 0.415182 0.443717 1.139662 0.051 Uiso 1 1 calc R U
C2 C 0.2805(6) 0.4334(6) 1.0843(6) 0.038(2) Uani 1 1 d . .
H2 H 0.289901 0.458941 1.038538 0.046 Uiso 1 1 calc R U
C3 C 0.1925(6) 0.4030(6) 1.0941(5) 0.035(2) Uani 1 1 d . .
C4 C 0.1829(7) 0.3679(7) 1.1654(5) 0.045(3) Uani 1 1 d . .
H4 H 0.123905 0.348135 1.173431 0.054 Uiso 1 1 calc R U
C5 C 0.2546(7) 0.3622(7) 1.2210(6) 0.050(3) Uani 1 1 d . .
H5 H 0.245434 0.338893 1.267695 0.059 Uiso 1 1 calc R U
C6 C 0.1700(7) 0.5095(7) 0.7472(6) 0.046(3) Uani 1 1 d . .
H6 H 0.227929 0.532002 0.739224 0.055 Uiso 1 1 calc R U
C7 C 0.1566(7) 0.4876(6) 0.8193(5) 0.040(2) Uani 1 1 d . .
H7 H 0.205284 0.494288 0.860435 0.048 Uiso 1 1 calc R U
C8 C 0.0687(7) 0.4550(6) 0.8299(5) 0.036(2) Uani 1 1 d . .
C9 C -0.0013(7) 0.4462(6) 0.7688(5) 0.042(2) Uani 1 1 d . .
H9 H -0.060324 0.425289 0.775490 0.051 Uiso 1 1 calc R U
C10 C 0.0147(9) 0.4677(7) 0.6983(6) 0.057(3) Uani 1 1 d . .
H10 H -0.033052 0.461194 0.656458 0.068 Uiso 1 1 calc R U
C11 C -0.2973(8) 0.3225(7) 0.9593(6) 0.052(3) Uani 1 1 d . .
H11 H -0.350298 0.326477 0.921534 0.063 Uiso 1 1 calc R U
C12 C -0.2124(7) 0.3487(7) 0.9446(6) 0.043(2) Uani 1 1 d . .
H12 H -0.206810 0.370866 0.896685 0.051 Uiso 1 1 calc R U
C13 C -0.1340(6) 0.3428(6) 1.0004(5) 0.031(2) Uani 1 1 d . .
C14 C -0.1429(7) 0.3089(7) 1.0692(6) 0.045(3) Uani 1 1 d . .
H14 H -0.090400 0.304039 1.107326 0.053 Uiso 1 1 calc R U
C15 C -0.2298(7) 0.2816(8) 1.0824(6) 0.054(3) Uani 1 1 d . .
H15 H -0.235867 0.256688 1.129203 0.064 Uiso 1 1 calc R U
C16 C 0.1124(7) 0.4027(6) 1.0311(5) 0.035(2) Uani 1 1 d . .
C17 C 0.0546(6) 0.4255(6) 0.9079(5) 0.035(2) Uani 1 1 d . .
C18 C -0.0389(6) 0.3733(5) 0.9870(5) 0.0274(19) Uani 1 1 d . .
C19 C 0.4210(7) 0.3795(7) 1.2748(6) 0.054(3) Uani 1 1 d . .
H19A H 0.404449 0.402350 1.321886 0.065 Uiso 1 1 calc R U
H19B H 0.474936 0.412556 1.263303 0.065 Uiso 1 1 calc R U
C20 C 0.4443(10) 0.2829(9) 1.2829(8) 0.084(5) Uani 1 1 d . .
H20A H 0.388854 0.250196 1.289574 0.126 Uiso 1 1 calc R U
H20B H 0.492702 0.274099 1.326407 0.126 Uiso 1 1 calc R U
H20C H 0.466482 0.262356 1.237840 0.126 Uiso 1 1 calc R U
C21 C 0.1253(12) 0.5249(13) 0.6167(8) 0.118(5) Uani 1 1 d D .
H21A H 0.183334 0.495394 0.609475 0.142 Uiso 1 1 calc R U
H21B H 0.136175 0.588551 0.616586 0.142 Uiso 1 1 calc R U
C22 C 0.0491(12) 0.5014(12) 0.5534(8) 0.118(5) Uani 1 1 d D .
H22A H 0.056322 0.440633 0.538827 0.178 Uiso 1 1 calc R U
H22B H 0.052393 0.539490 0.510574 0.178 Uiso 1 1 calc R U
H22C H -0.011064 0.508748 0.569569 0.178 Uiso 1 1 calc R U
C23 C -0.3994(11) 0.2564(13) 1.0411(10) 0.118(5) Uani 1 1 d D .
H23A H -0.444431 0.257674 0.994022 0.142 Uiso 1 1 calc R U
H23B H -0.394308 0.195865 1.060280 0.142 Uiso 1 1 calc R U
C24 C -0.4286(11) 0.3171(12) 1.0979(10) 0.118(5) Uani 1 1 d D .
H24A H -0.379721 0.320067 1.141772 0.177 Uiso 1 1 calc R U
H24B H -0.485783 0.295624 1.112928 0.177 Uiso 1 1 calc R U
H24C H -0.439256 0.375357 1.076075 0.177 Uiso 1 1 calc R U
Cu1 Cu -0.11943(9) 0.17192(9) 0.29030(8) 0.0510(3) Uani 1 1 d . .
Cu2 Cu 0.03724(9) 0.15043(9) 0.22812(8) 0.0501(3) Uani 1 1 d . .
Cu3 Cu 0.20802(9) 0.08803(9) 0.07370(8) 0.0503(3) Uani 1 1 d . .
Cu4 Cu 0.08964(10) -0.03410(10) -0.01408(9) 0.0606(4) Uani 1 1 d . .
Cu5 Cu 0.32661(11) 0.28517(9) -0.08058(8) 0.0571(4) Uani 1 1 d . .
I1 I -0.28177(5) 0.25369(5) 0.29426(4) 0.0515(2) Uani 1 1 d . .
I2 I -0.08205(5) 0.06573(5) 0.41119(4) 0.04962(19) Uani 1 1 d . .
I3 I -0.11041(5) 0.06748(5) 0.16803(4) 0.04659(19) Uani 1 1 d . .
I4 I 0.01458(5) 0.29456(5) 0.30056(5) 0.0529(2) Uani 1 1 d . .
I5 I 0.20674(4) 0.11303(4) 0.22281(4) 0.04125(17) Uani 1 1 d . .
I6 I 0.04807(5) 0.13842(4) -0.00980(4) 0.04261(18) Uani 1 1 d . .
I7 I 0.25367(5) -0.07924(4) 0.06047(4) 0.04524(18) Uani 1 1 d . .
I8 I 0.34166(5) 0.19838(5) 0.04114(4) 0.04952(19) Uani 1 1 d . .
N1 N 0.3404(6) 0.3890(5) 1.2121(5) 0.040(2) Uani 1 1 d . .
N2 N 0.1007(7) 0.4988(6) 0.6886(5) 0.052(2) Uani 1 1 d . .
N3 N -0.3054(5) 0.2905(5) 1.0288(5) 0.045(2) Uani 1 1 d . .
N4 N 0.1299(5) 0.4293(5) 0.9633(5) 0.0393(19) Uani 1 1 d . .
N5 N -0.0309(6) 0.3982(5) 0.9154(4) 0.0376(18) Uani 1 1 d . .
N6 N 0.0293(5) 0.3760(5) 1.0464(4) 0.0324(17) Uani 1 1 d . .

loop_
_atom_site_aniso_label
_atom_site_aniso_U_11
_atom_site_aniso_U_22
_atom_site_aniso_U_33
_atom_site_aniso_U_23
_atom_site_aniso_U_13
_atom_site_aniso_U_12
C1 0.040(5) 0.040(6) 0.051(7) 0.004(5) 0.017(5) -0.008(5)
C2 0.040(5) 0.038(5) 0.037(6) -0.007(4) 0.011(5) -0.008(4)
C3 0.034(5) 0.038(5) 0.033(5) -0.003(4) 0.001(4) 0.002(4)
C4 0.048(6) 0.063(7) 0.023(5) 0.003(5) 0.000(5) -0.016(5)
C5 0.051(6) 0.069(7) 0.026(5) 0.015(5) -0.002(5) -0.008(6)
C6 0.049(6) 0.046(6) 0.044(6) 0.013(5) 0.015(5) 0.007(5)
C7 0.040(5) 0.046(6) 0.032(5) 0.009(4) -0.001(4) 0.000(5)
C8 0.045(5) 0.034(5) 0.028(5) 0.002(4) -0.002(4) 0.004(4)
C9 0.040(5) 0.049(6) 0.035(6) 0.017(5) -0.003(5) -0.015(5)
C10 0.076(8) 0.052(6) 0.038(6) 0.013(5) -0.002(6) -0.011(6)
C11 0.046(6) 0.061(7) 0.041(6) -0.002(5) -0.019(5) -0.006(6)
C12 0.043(6) 0.053(6) 0.028(5) -0.005(4) -0.004(4) -0.002(5)
C13 0.035(5) 0.032(5) 0.027(5) -0.002(4) 0.006(4) -0.001(4)
C14 0.028(5) 0.063(7) 0.040(6) 0.002(5) -0.001(4) -0.006(5)
C15 0.042(6) 0.075(8) 0.042(6) 0.020(6) 0.002(5) 0.003(6)
C16 0.044(5) 0.036(5) 0.028(5) 0.000(4) 0.010(4) 0.000(4)
C17 0.039(5) 0.028(5) 0.035(5) 0.005(4) 0.000(4) 0.007(4)
C18 0.037(5) 0.019(4) 0.028(5) 0.002(3) 0.008(4) 0.002(4)
C19 0.047(6) 0.061(7) 0.045(7) 0.000(5) -0.018(5) -0.009(6)
C20 0.084(10) 0.078(9) 0.075(10) 0.009(7) -0.030(8) 0.017(8)
C21 0.141(13) 0.143(11) 0.073(8) 0.022(8) 0.025(8) 0.008(10)
C22 0.141(13) 0.143(11) 0.073(8) 0.022(8) 0.025(8) 0.008(10)
C23 0.077(8) 0.166(14) 0.107(11) -0.015(9) 0.003(7) -0.033(9)
C24 0.077(8) 0.166(14) 0.107(11) -0.015(9) 0.003(7) -0.033(9)
Cu1 0.0497(7) 0.0630(8) 0.0422(8) 0.0009(6) 0.0130(6) 0.0027(7)
Cu2 0.0437(7) 0.0549(8) 0.0504(8) -0.0015(6) 0.0041(6) -0.0016(6)
Cu3 0.0517(7) 0.0487(7) 0.0477(8) -0.0012(6) -0.0002(7) 0.0016(6)
Cu4 0.0486(8) 0.0555(8) 0.0724(10) 0.0028(7) -0.0060(7) 0.0014(7)
Cu5 0.0654(9) 0.0611(9) 0.0442(8) 0.0025(7) 0.0076(7) -0.0085(7)
I1 0.0404(4) 0.0586(5) 0.0545(5) 0.0105(4) 0.0043(3) 0.0079(3)
I2 0.0519(4) 0.0611(4) 0.0355(4) 0.0092(3) 0.0061(3) 0.0182(4)
I3 0.0419(4) 0.0651(5) 0.0318(4) -0.0119(3) 0.0033(3) -0.0046(3)
I4 0.0479(4) 0.0467(4) 0.0655(5) -0.0075(3) 0.0137(4) -0.0054(3)
I5 0.0389(3) 0.0520(4) 0.0316(3) -0.0056(3) 0.0022(3) -0.0029(3)
I6 0.0411(3) 0.0393(4) 0.0439(4) 0.0028(3) -0.0033(3) 0.0027(3)
I7 0.0454(4) 0.0437(4) 0.0424(4) -0.0049(3) -0.0054(3) 0.0108(3)
I8 0.0555(4) 0.0494(4) 0.0453(4) 0.0014(3) 0.0133(3) -0.0100(3)
N1 0.044(5) 0.034(4) 0.037(5) -0.009(4) -0.006(4) -0.005(4)
N2 0.069(6) 0.047(5) 0.040(5) 0.010(4) 0.008(5) -0.005(5)
N3 0.033(4) 0.048(5) 0.052(6) -0.004(4) 0.005(4) -0.004(4)
N4 0.035(4) 0.044(5) 0.039(5) 0.003(4) 0.007(4) 0.009(4)
N5 0.041(4) 0.040(4) 0.032(4) 0.002(4) 0.008(4) -0.002(4)
N6 0.032(4) 0.035(4) 0.027(4) 0.006(3) -0.003(3) -0.004(3)

loop_
_atom_type_symbol
_atom_type_description
_atom_type_scat_dispersion_real
_atom_type_scat_dispersion_imag
_atom_type_scat_source
C C 0.0033 0.0016 'International Tables Vol C Tables 4.2.6.8 and 6.1.1.4'
H H 0.0000 0.0000 'International Tables Vol C Tables 4.2.6.8 and 6.1.1.4'
N N 0.0061 0.0033 'International Tables Vol C Tables 4.2.6.8 and 6.1.1.4'
Cu Cu 0.3201 1.2651 'International Tables Vol C Tables 4.2.6.8 and 6.1.1.4'
I I -0.4742 1.8119 'International Tables Vol C Tables 4.2.6.8 and 6.1.1.4'

loop_
_geom_angle_atom_site_label_1
_geom_angle_atom_site_label_2
_geom_angle_atom_site_label_3
_geom_angle
_geom_angle_site_symmetry_1
_geom_angle_site_symmetry_3
N1 C1 C2 120.6(9) . .
C3 C2 C1 118.1(9) . .
C2 C3 C4 117.8(9) . .
C2 C3 C16 121.5(9) . .
C4 C3 C16 120.6(8) . .
C5 C4 C3 121.8(10) . .
C4 C5 N1 121.3(10) . .
N2 C6 C7 120.3(10) . .
C6 C7 C8 118.8(9) . .
C9 C8 C7 119.4(9) . .
C9 C8 C17 121.1(9) . .
C7 C8 C17 119.4(8) . .
C10 C9 C8 120.2(10) . .
C9 C10 N2 119.9(10) . .
C12 C11 N3 120.0(9) . .
C11 C12 C13 120.0(10) . .
C14 C13 C12 119.4(9) . .
C14 C13 C18 119.0(8) . .
C12 C13 C18 121.6(8) . .
C13 C14 C15 119.5(9) . .
N3 C15 C14 120.4(10) . .
N6 C16 N4 125.8(8) . .
N6 C16 C3 117.5(8) . .
N4 C16 C3 116.7(8) . .
N5 C17 N4 126.1(9) . .
N5 C17 C8 117.0(8) . .
N4 C17 C8 116.9(8) . .
N6 C18 N5 125.4(8) . .
N6 C18 C13 117.4(8) . .
N5 C18 C13 117.2(8) . .
N1 C19 C20 107.6(9) . .
N2 C21 C22 110.7(14) . .
C24 C23 N3 104.6(13) . .
Cu5 Cu1 I1 58.26(5) 4_566 .
Cu5 Cu1 I4 94.81(6) 4_566 .
I1 Cu1 I4 107.86(5) . .
Cu5 Cu1 I2 59.32(4) 4_566 .
I1 Cu1 I2 108.60(5) . .
I4 Cu1 I2 108.35(5) . .
Cu5 Cu1 Cu2 141.15(7) 4_566 .
I1 Cu1 Cu2 150.25(7) . .
I4 Cu1 Cu2 57.62(4) . .
I2 Cu1 Cu2 100.91(6) . .
Cu5 Cu1 I3 155.20(7) 4_566 .
I1 Cu1 I3 116.78(5) . .
I4 Cu1 I3 109.26(5) . .
I2 Cu1 I3 105.72(5) . .
Cu2 Cu1 I3 56.23(4) . .
I5 Cu2 I3 128.32(6) . .
I5 Cu2 I4 114.25(5) . .
I3 Cu2 I4 117.40(6) . .
I5 Cu2 Cu1 157.53(7) . .
I3 Cu2 Cu1 62.27(4) . .
I4 Cu2 Cu1 60.54(5) . .
I7 Cu3 I6 115.70(5) . .
I7 Cu3 I8 112.23(5) . .
I6 Cu3 I8 106.82(5) . .
I7 Cu3 I5 105.43(5) . .
I6 Cu3 I5 111.73(5) . .
I8 Cu3 I5 104.43(5) . .
I7 Cu3 Cu4 57.11(4) . .
I6 Cu3 Cu4 58.75(4) . .
I8 Cu3 Cu4 132.77(7) . .
I5 Cu3 Cu4 122.79(6) . .
I7 Cu4 I6 114.00(6) . 3
I7 Cu4 I6 115.38(6) . .
I6 Cu4 I6 113.66(6) 3 .
I7 Cu4 Cu3 58.01(4) . .
I6 Cu4 Cu3 135.24(7) 3 .
I6 Cu4 Cu3 57.52(4) . .
I7 Cu4 I3 102.44(6) . 3
I6 Cu4 I3 104.60(5) 3 3
I6 Cu4 I3 104.97(5) . 3
Cu3 Cu4 I3 120.16(6) . 3
I7 Cu4 Cu4 139.76(10) . 3
I6 Cu4 Cu4 57.73(5) 3 3
I6 Cu4 Cu4 55.92(5) . 3
Cu3 Cu4 Cu4 98.42(8) . 3
I3 Cu4 Cu4 117.80(8) 3 3
I8 Cu5 I1 125.77(6) . 4_665
I8 Cu5 I2 121.51(6) . 4_665
I1 Cu5 I2 112.65(6) 4_665 4_665
I8 Cu5 Cu1 152.70(8) . 4_665
I1 Cu5 Cu1 61.34(5) 4_665 4_665
I2 Cu5 Cu1 61.09(5) 4_665 4_665
Cu5 I1 Cu1 60.40(5) 4_566 .
Cu5 I2 Cu1 59.59(4) 4_566 .
Cu2 I3 Cu1 61.49(4) . .
Cu2 I3 Cu4 106.22(5) . 3
Cu1 I3 Cu4 154.50(5) . 3
Cu2 I4 Cu1 61.85(4) . .
Cu2 I5 Cu3 103.46(5) . .
Cu4 I6 Cu3 110.37(5) 3 .
Cu4 I6 Cu4 66.35(6) 3 .
Cu3 I6 Cu4 63.73(4) . .
Cu4 I7 Cu3 64.87(5) . .
Cu5 I8 Cu3 123.23(5) . .
C5 N1 C1 120.4(8) . .
C5 N1 C19 120.5(9) . .
C1 N1 C19 119.2(9) . .
C6 N2 C10 121.4(9) . .
C6 N2 C21 113.8(10) . .
C10 N2 C21 124.7(10) . .
C15 N3 C11 120.7(9) . .
C15 N3 C23 120.8(11) . .
C11 N3 C23 118.2(10) . .
C16 N4 C17 113.8(8) . .
C17 N5 C18 114.0(8) . .
C18 N6 C16 114.8(8) . .

loop_
_geom_bond_atom_site_label_1
_geom_bond_atom_site_label_2
_geom_bond_distance
_geom_bond_site_symmetry_2
C1 N1 1.354(13) .
C1 C2 1.396(14) .
C2 C3 1.381(13) .
C3 C4 1.401(13) .
C3 C16 1.467(12) .
C4 C5 1.307(13) .
C5 N1 1.329(13) .
C6 N2 1.326(13) .
C6 C7 1.367(13) .
C7 C8 1.396(13) .
C8 C9 1.360(12) .
C8 C17 1.501(13) .
C9 C10 1.350(14) .
C10 N2 1.357(15) .
C11 C12 1.345(14) .
C11 N3 1.350(14) .
C12 C13 1.376(12) .
C13 C14 1.350(13) .
C13 C18 1.496(12) .
C14 C15 1.368(14) .
C15 N3 1.327(13) .
C16 N6 1.328(11) .
C16 N4 1.333(12) .
C17 N5 1.321(12) .
C17 N4 1.337(12) .
C18 N6 1.317(11) .
C18 N5 1.351(11) .
C19 N1 1.475(12) .
C19 C20 1.492(16) .
C21 N2 1.436(17) .
C21 C22 1.478(9) .
C23 C24 1.473(9) .
C23 N3 1.494(17) .
Cu1 Cu5 2.6213(19) 4_566
Cu1 I1 2.6455(15) .
Cu1 I4 2.6494(15) .
Cu1 I2 2.6607(15) .
Cu1 Cu2 2.6830(19) .
Cu1 I3 2.7026(15) .
Cu2 I5 2.5133(14) .
Cu2 I3 2.5381(14) .
Cu2 I4 2.5697(15) .
Cu3 I7 2.6205(15) .
Cu3 I6 2.6316(14) .
Cu3 I8 2.6708(15) .
Cu3 I5 2.6808(15) .
Cu3 Cu4 2.797(2) .
Cu4 I7 2.5944(15) .
Cu4 I6 2.6123(16) 3
Cu4 I6 2.6667(16) .
Cu4 I3 2.8465(18) 3
Cu4 Cu4 2.889(3) 3
Cu5 I8 2.5062(16) .
Cu5 I1 2.5639(16) 4_665
Cu5 I2 2.6139(15) 4_665
